data_4020053
loop_
_publ_author_name
'Tsutomu Kimura'
'Toshiaki Murai'

_journal_name_full 'Journal of Organic Chemistry'
_journal_page_first 952
_journal_page_last 959
_journal_paper_doi 10.1021/jo0484979
_journal_volume 70
_journal_year 2005
_chemical_formula_moiety 'C15 H27 P S Se Si'
_chemical_formula_sum 'C15 H27 P S Se Si'
_chemical_formula_weight 377.46
_space_group_IT_number 14
_symmetry_cell_setting monoclinic
_symmetry_space_group_name_Hall '-P 2ybc'
_symmetry_space_group_name_H-M 'P 1 21/c 1'
_cell_angle_alpha 90
_cell_angle_beta 96.622(6)
_cell_angle_gamma 90
_cell_formula_units_Z 4
_cell_length_a 7.542(4)
_cell_length_b 17.893(9)
_cell_length_c 14.607(8)
_cell_measurement_reflns_used 3876
_cell_measurement_temperature 296.2
_cell_measurement_theta_max 27.5
_cell_measurement_theta_min 3.0
_cell_volume 1958(1)
_diffrn_detector_area_resol_mean 14.62
_diffrn_measured_fraction_theta_full 0.9958
_diffrn_measured_fraction_theta_max 0.9958
_diffrn_measurement_device_type 'Rigaku/MSC Mercury CCD'
_diffrn_measurement_method \w
_diffrn_radiation_type 'Mo K\a'
_diffrn_radiation_wavelength 0.7107
_diffrn_reflns_av_R_equivalents 0.050
_diffrn_reflns_limit_h_max 6
_diffrn_reflns_limit_h_min -9
_diffrn_reflns_limit_k_max 18
_diffrn_reflns_limit_k_min -23
_diffrn_reflns_limit_l_max 18
_diffrn_reflns_limit_l_min -15
_diffrn_reflns_number 16427
_diffrn_reflns_theta_full 27.50
_diffrn_reflns_theta_max 27.50
_exptl_absorpt_coefficient_mu 2.156
_exptl_absorpt_correction_T_max 0.653
_exptl_absorpt_correction_T_min 0.516
_exptl_absorpt_correction_type integration
_exptl_absorpt_process_details Coppens_numerical
_exptl_crystal_colour Colorless
_exptl_crystal_density_diffrn 1.280
_exptl_crystal_density_meas ?
_exptl_crystal_density_method 'not measured'
_exptl_crystal_description Block
_exptl_crystal_size_max 0.290
_exptl_crystal_size_mid 0.290
_exptl_crystal_size_min 0.260
_exptl_crystal_size_rad ?
_refine_diff_density_max 0.98
_refine_diff_density_min -0.84
_refine_ls_abs_structure_details ?
_refine_ls_abs_structure_Flack ?
_refine_ls_extinction_coef 0.0125(9)
_refine_ls_extinction_method 'Zachariasen(1967) type 2 Gaussian isotropic'
_refine_ls_goodness_of_fit_ref 1.002
_refine_ls_hydrogen_treatment noref
_refine_ls_number_parameters 173
_refine_ls_number_reflns 4487
_refine_ls_R_factor_gt 0.0465
_refine_ls_shift/su_max 0.0003
_refine_ls_structure_factor_coef Fsqd
_refine_ls_weighting_details 'w = 1/[\s^2^(Fo^2^) + (0.02000(Max(Fo^2^,0) + 2Fc^2^)/3)^2^]'
_refine_ls_weighting_scheme calc
_refine_ls_wR_factor_ref 0.0903
_reflns_number_gt 2465
_reflns_number_total 4487
_reflns_threshold_expression F^2^>2.0\s(F^2^)
_cod_original_sg_symbol_H-M 'P 21/c'
_cod_database_code 4020053

loop_
_symmetry_equiv_pos_as_xyz
x,y,z
-x,1/2+y,1/2-z
-x,-y,-z
x,1/2-y,1/2+z

loop_
_atom_site_label
_atom_site_type_symbol
_atom_site_fract_x
_atom_site_fract_y
_atom_site_fract_z
_atom_site_U_iso_or_equiv
_atom_site_adp_type
_atom_site_occupancy
_atom_site_calc_flag
_atom_site_refinement_flags
_atom_site_disorder_assembly
_atom_site_disorder_group
Se(1) Se -0.03142(6) -0.41769(2) -0.13711(3) 0.0739(2) Uani 1.00 d . . .
S(1) S 0.0554(1) -0.46793(5) -0.36142(6) 0.0614(3) Uani 1.00 d . . .
P(1) P 0.0815(1) -0.49575(5) -0.22115(6) 0.0463(3) Uani 1.00 d . . .
Si(1) Si -0.3830(1) -0.31286(6) -0.47269(7) 0.0563(3) Uani 1.00 d . . .
C(1) C 0.3271(4) -0.5067(2) -0.1950(3) 0.058(1) Uani 1.00 d . . .
C(2) C 0.4011(5) -0.5580(2) -0.2643(3) 0.074(1) Uani 1.00 d . . .
C(3) C 0.3632(5) -0.5409(2) -0.0987(3) 0.087(2) Uani 1.00 d . . .
C(4) C 0.4126(6) -0.4294(2) -0.1973(4) 0.111(2) Uani 1.00 d . . .
C(5) C -0.0138(4) -0.5882(2) -0.2123(2) 0.0443(10) Uani 1.00 d . . .
C(6) C -0.0289(5) -0.6376(2) -0.2855(2) 0.059(1) Uani 1.00 d . . .
C(7) C -0.0919(5) -0.7096(2) -0.2742(3) 0.078(2) Uani 1.00 d . . .
C(8) C -0.1404(5) -0.7314(2) -0.1907(4) 0.085(2) Uani 1.00 d . . .
C(9) C -0.1287(5) -0.6828(3) -0.1185(3) 0.080(2) Uani 1.00 d . . .
C(10) C -0.0663(4) -0.6111(2) -0.1291(2) 0.062(1) Uani 1.00 d . . .
C(11) C -0.1619(4) -0.4222(2) -0.3771(3) 0.065(1) Uani 1.00 d . . .
C(12) C -0.1794(4) -0.3736(2) -0.4604(2) 0.057(1) Uani 1.00 d . . .
C(13) C -0.5860(5) -0.3706(2) -0.4989(3) 0.089(2) Uani 1.00 d . . .
C(14) C -0.3891(5) -0.2627(2) -0.3623(3) 0.077(1) Uani 1.00 d . . .
C(15) C -0.3617(6) -0.2473(2) -0.5691(3) 0.110(2) Uani 1.00 d . . .
H(1) H 0.5159 -0.5765 -0.2406 0.0874 Uiso 1.00 calc . . .
H(2) H 0.3229 -0.6029 -0.2730 0.0874 Uiso 1.00 calc . . .
H(3) H 0.4031 -0.5355 -0.3208 0.0874 Uiso 1.00 calc . . .
H(4) H 0.2983 -0.5181 -0.0560 0.0996 Uiso 1.00 calc . . .
H(5) H 0.4889 -0.5392 -0.0771 0.0996 Uiso 1.00 calc . . .
H(6) H 0.3320 -0.5944 -0.1014 0.0996 Uiso 1.00 calc . . .
H(7) H 0.3520 -0.4009 -0.2509 0.1269 Uiso 1.00 calc . . .
H(8) H 0.3884 -0.3996 -0.1442 0.1269 Uiso 1.00 calc . . .
H(9) H 0.5326 -0.4299 -0.2023 0.1269 Uiso 1.00 calc . . .
H(10) H 0.0072 -0.6221 -0.3457 0.0742 Uiso 1.00 calc . . .
H(11) H -0.1008 -0.7449 -0.3252 0.0949 Uiso 1.00 calc . . .
H(12) H -0.1870 -0.7822 -0.1830 0.1031 Uiso 1.00 calc . . .
H(13) H -0.1622 -0.6990 -0.0576 0.0954 Uiso 1.00 calc . . .
H(14) H -0.0596 -0.5757 -0.0782 0.0757 Uiso 1.00 calc . . .
H(15) H -0.1771 -0.3918 -0.3227 0.0800 Uiso 1.00 calc . . .
H(16) H -0.2560 -0.4587 -0.3815 0.0800 Uiso 1.00 calc . . .
H(17) H -0.0725 -0.3422 -0.4582 0.0700 Uiso 1.00 calc . . .
H(18) H -0.1777 -0.4049 -0.5142 0.0700 Uiso 1.00 calc . . .
H(19) H -0.6113 -0.3969 -0.4444 0.1061 Uiso 1.00 calc . . .
H(20) H -0.5689 -0.4066 -0.5452 0.1061 Uiso 1.00 calc . . .
H(21) H -0.6856 -0.3401 -0.5195 0.1061 Uiso 1.00 calc . . .
H(22) H -0.2738 -0.2523 -0.3332 0.0900 Uiso 1.00 calc . . .
H(23) H -0.4538 -0.2909 -0.3210 0.0900 Uiso 1.00 calc . . .
H(24) H -0.4523 -0.2153 -0.3730 0.0900 Uiso 1.00 calc . . .
H(25) H -0.2555 -0.2555 -0.5966 0.1247 Uiso 1.00 calc . . .
H(26) H -0.4619 -0.2515 -0.6160 0.1247 Uiso 1.00 calc . . .
H(27) H -0.3601 -0.1958 -0.5475 0.1247 Uiso 1.00 calc . . .

loop_
_atom_type_symbol
_atom_type_description
_atom_type_scat_dispersion_real
_atom_type_scat_dispersion_imag
_atom_type_scat_source
C C 0.003 0.002
;International Tables for Crystallography
(1992, Vol. C, Tables 4.2.6.8 and 6.1.1.1)
;
H H 0.000 0.000
;International Tables for Crystallography
(1992, Vol. C, Table 6.1.1.2)
;
P P 0.102 0.094
;International Tables for Crystallography
(1992, Vol. C, Tables 4.2.6.8 and 6.1.1.1)
;
S S 0.125 0.123
;International Tables for Crystallography
(1992, Vol. C, Tables 4.2.6.8 and 6.1.1.1)
;
Se Se -0.093 2.226
;International Tables for Crystallography
(1992, Vol. C, Tables 4.2.6.8 and 6.1.1.1)
;
Si Si 0.082 0.070
;International Tables for Crystallography
(1992, Vol. C, Tables 4.2.6.8 and 6.1.1.1)
;
